data_2105787
loop_
_publ_author_name
'Madusanka, Nadeesh'
'Eddleston, Mark D.'
'Arhangelskis, Mihails'
'Jones, William'

_publ_section_title
;
 Polymorphs, hydrates and solvates of a co-crystal of caffeine with
 anthranilic acid
;
_journal_issue 1
_journal_name_full 'Acta Crystallographica Section B'
_journal_page_first 72
_journal_page_last 80
_journal_paper_doi 10.1107/S2052520613033167
_journal_volume 70
_journal_year 2014
_chemical_formula_moiety 'C8 H10 N4 O2, C7 H7 N O2, 1.5(C8 H10)'
_chemical_formula_sum 'C27 H32 N5 O4'
_chemical_formula_weight 490.58
_chemical_name_common 'caffeine:anthranilic acid sesqui p-xylene'
_space_group_IT_number 2
_symmetry_cell_setting triclinic
_symmetry_space_group_name_Hall '-P 1'
_symmetry_space_group_name_H-M 'P -1'
_atom_sites_solution_hydrogens geom
_atom_sites_solution_primary direct
_atom_sites_solution_secondary difmap
_audit_creation_method SHELXL-97
_cell_angle_alpha 77.009(3)
_cell_angle_beta 86.596(4)
_cell_angle_gamma 88.687(8)
_cell_formula_units_Z 2
_cell_length_a 6.8474(8)
_cell_length_b 13.431(2)
_cell_length_c 14.440(3)
_cell_measurement_reflns_used 22396
_cell_measurement_temperature 180(2)
_cell_measurement_theta_max 22.46
_cell_measurement_theta_min 1.02
_cell_volume 1291.7(4)
_computing_cell_refinement 'HKL Scalepack (Otwinowski & Minor, 1997)'
_computing_data_collection 'Collect (Nonius, 1998)'
_computing_data_reduction
;
 HKL Denzo and Scalepack (Otwinowski & Minor, 1997)
;
_computing_publication_material SHELXL-97
_computing_structure_refinement 'SHELXL-97 (Sheldrick, 2008)'
_computing_structure_solution 'SIR-92 (Altomare et al., 1994)'
_diffrn_ambient_temperature 180(2)
_diffrn_measured_fraction_theta_full 0.960
_diffrn_measured_fraction_theta_max 0.960
_diffrn_measurement_device_type 'Nonius Kappa CCD'
_diffrn_measurement_method 'Thin slice \w and \f scans'
_diffrn_radiation_source 'fine-focus sealed tube'
_diffrn_radiation_type MoK\a
_diffrn_radiation_wavelength 0.71073
_diffrn_reflns_av_R_equivalents 0.1121
_diffrn_reflns_av_sigmaI/netI 0.1244
_diffrn_reflns_limit_h_max 7
_diffrn_reflns_limit_h_min -7
_diffrn_reflns_limit_k_max 14
_diffrn_reflns_limit_k_min -13
_diffrn_reflns_limit_l_max 15
_diffrn_reflns_limit_l_min -15
_diffrn_reflns_number 8643
_diffrn_reflns_theta_full 22.61
_diffrn_reflns_theta_max 22.61
_diffrn_reflns_theta_min 3.59
_exptl_absorpt_coefficient_mu 0.086
_exptl_absorpt_correction_T_max 0.998
_exptl_absorpt_correction_T_min 0.562
_exptl_absorpt_correction_type multi-scan
_exptl_absorpt_process_details 'SORTAV (Blessing, 1995)'
_exptl_crystal_colour colourless
_exptl_crystal_density_diffrn 1.261
_exptl_crystal_density_method 'not measured'
_exptl_crystal_description block
_exptl_crystal_F_000 522
_exptl_crystal_size_max 0.46
_exptl_crystal_size_mid 0.02
_exptl_crystal_size_min 0.02
_refine_diff_density_max 0.320
_refine_diff_density_min -0.263
_refine_diff_density_rms 0.066
_refine_ls_extinction_method none
_refine_ls_goodness_of_fit_ref 0.974
_refine_ls_hydrogen_treatment constr
_refine_ls_matrix_type full
_refine_ls_number_parameters 331
_refine_ls_number_reflns 3298
_refine_ls_number_restraints 0
_refine_ls_restrained_S_all 0.974
_refine_ls_R_factor_all 0.1407
_refine_ls_R_factor_gt 0.0857
_refine_ls_shift/su_max 0.002
_refine_ls_shift/su_mean 0.000
_refine_ls_structure_factor_coef Fsqd
_refine_ls_weighting_details 'calc w=1/[\s^2^(Fo^2^)+(0.1290P)^2^] where P=(Fo^2^+2Fc^2^)/3'
_refine_ls_weighting_scheme calc
_refine_ls_wR_factor_gt 0.1983
_refine_ls_wR_factor_ref 0.2259
_reflns_number_gt 1845
_reflns_number_total 3298
_reflns_threshold_expression I>2\s(I)
_cod_data_source_file bi5010sup1.cif
_cod_data_source_block p_Xylene_Sesquisolvate
_cod_database_code 2105787
_cod_database_fobs_code 2105787
_publcif_datablock.id {fdc3cbcd-7e42-47e0-a769-666de56efcd5}

loop_
_symmetry_equiv_pos_as_xyz
'x, y, z'
'-x, -y, -z'

loop_
_atom_site_label
_atom_site_type_symbol
_atom_site_fract_x
_atom_site_fract_y
_atom_site_fract_z
_atom_site_U_iso_or_equiv
_atom_site_adp_type
_atom_site_occupancy
_atom_site_symmetry_multiplicity
_atom_site_calc_flag
_atom_site_refinement_flags
O1 O 0.2407(5) -0.0021(3) 0.5809(3) 0.0705(10) Uani 1 1 d .
H1X H 0.2461 -0.0288 0.5335 0.085 Uiso 1 1 calc R
O2 O 0.2518(5) 0.1397(3) 0.4663(3) 0.0726(10) Uani 1 1 d .
N1 N 0.2464(6) 0.3204(3) 0.5189(3) 0.0705(12) Uani 1 1 d .
H1A H 0.2511 0.2912 0.4701 0.085 Uiso 1 1 calc R
H1B H 0.2473 0.3875 0.5095 0.085 Uiso 1 1 calc R
C1 C 0.2443(6) 0.0986(4) 0.5517(4) 0.0566(13) Uani 1 1 d .
C2 C 0.2356(6) 0.1554(4) 0.6277(3) 0.0503(12) Uani 1 1 d .
C3 C 0.2376(6) 0.2624(4) 0.6085(4) 0.0541(13) Uani 1 1 d .
C4 C 0.2296(6) 0.3111(4) 0.6870(4) 0.0647(14) Uani 1 1 d .
H4 H 0.2315 0.3836 0.6754 0.078 Uiso 1 1 calc R
C5 C 0.2192(7) 0.2549(4) 0.7788(4) 0.0667(14) Uani 1 1 d .
H5 H 0.2135 0.2886 0.8301 0.080 Uiso 1 1 calc R
C6 C 0.2170(7) 0.1487(5) 0.7974(4) 0.0705(15) Uani 1 1 d .
H6 H 0.2100 0.1097 0.8611 0.085 Uiso 1 1 calc R
C7 C 0.2252(6) 0.1010(4) 0.7221(4) 0.0614(14) Uani 1 1 d .
H7 H 0.2237 0.0285 0.7350 0.074 Uiso 1 1 calc R
O3 O 0.7153(5) 0.2840(3) 0.8026(3) 0.0689(10) Uani 1 1 d .
O4 O 0.7532(5) 0.4547(3) 0.4893(2) 0.0680(10) Uani 1 1 d .
N2 N 0.7332(5) 0.3672(3) 0.6449(3) 0.0563(11) Uani 1 1 d .
N3 N 0.7497(5) 0.2819(3) 0.5183(3) 0.0546(10) Uani 1 1 d .
N4 N 0.7438(5) 0.0960(3) 0.5681(3) 0.0568(11) Uani 1 1 d .
N5 N 0.7233(5) 0.0865(3) 0.7260(3) 0.0558(11) Uani 1 1 d .
C8 C 0.7253(6) 0.2783(4) 0.7184(4) 0.0549(13) Uani 1 1 d .
C9 C 0.7464(6) 0.3713(4) 0.5463(4) 0.0549(13) Uani 1 1 d .
C10 C 0.7420(6) 0.1904(4) 0.5866(4) 0.0515(12) Uani 1 1 d .
C11 C 0.7289(6) 0.1887(3) 0.6820(4) 0.0496(12) Uani 1 1 d .
C12 C 0.7340(7) 0.0356(4) 0.6557(4) 0.0627(14) Uani 1 1 d .
H12 H 0.7344 -0.0369 0.6671 0.075 Uiso 1 1 calc R
C13 C 0.7627(8) 0.2817(4) 0.4169(4) 0.0738(16) Uani 1 1 d .
H13A H 0.8565 0.3334 0.3835 0.111 Uiso 1 1 calc R
H13B H 0.6338 0.2974 0.3909 0.111 Uiso 1 1 calc R
H13C H 0.8067 0.2142 0.4085 0.111 Uiso 1 1 calc R
C14 C 0.7106(8) 0.0424(4) 0.8275(4) 0.0700(15) Uani 1 1 d .
H14A H 0.6953 -0.0318 0.8383 0.105 Uiso 1 1 calc R
H14B H 0.5975 0.0718 0.8571 0.105 Uiso 1 1 calc R
H14C H 0.8302 0.0573 0.8556 0.105 Uiso 1 1 calc R
C15 C 0.7303(9) 0.4671(4) 0.6714(4) 0.0811(17) Uani 1 1 d .
H15A H 0.7214 0.4566 0.7409 0.122 Uiso 1 1 calc R
H15B H 0.6170 0.5072 0.6450 0.122 Uiso 1 1 calc R
H15C H 0.8507 0.5039 0.6458 0.122 Uiso 1 1 calc R
C16 C 0.1509(9) 0.8531(5) 0.9595(5) 0.097(2) Uani 1 1 d .
H16A H 0.1227 0.8081 1.0221 0.145 Uiso 1 1 calc R
H16B H 0.0418 0.8514 0.9189 0.145 Uiso 1 1 calc R
H16C H 0.1682 0.9231 0.9667 0.145 Uiso 1 1 calc R
C17 C 0.3353(8) 0.8172(4) 0.9143(4) 0.0686(15) Uani 1 1 d .
C18 C 0.4894(8) 0.7760(4) 0.9671(4) 0.0723(16) Uani 1 1 d .
H18 H 0.4811 0.7708 1.0339 0.087 Uiso 1 1 calc R
C19 C 0.6566(9) 0.7418(4) 0.9250(4) 0.0752(16) Uani 1 1 d .
H19 H 0.7605 0.7130 0.9635 0.090 Uiso 1 1 calc R
C20 C 0.6757(8) 0.7488(4) 0.8267(4) 0.0740(16) Uani 1 1 d .
C21 C 0.8562(9) 0.7106(6) 0.7795(5) 0.103(2) Uani 1 1 d .
H21A H 0.8462 0.7279 0.7103 0.155 Uiso 1 1 calc R
H21B H 0.8672 0.6363 0.8016 0.155 Uiso 1 1 calc R
H21C H 0.9724 0.7428 0.7959 0.155 Uiso 1 1 calc R
C22 C 0.5226(9) 0.7911(4) 0.7730(4) 0.0743(16) Uani 1 1 d .
H22 H 0.5331 0.7978 0.7060 0.089 Uiso 1 1 calc R
C23 C 0.3535(9) 0.8240(4) 0.8149(4) 0.0739(16) Uani 1 1 d .
H23 H 0.2485 0.8514 0.7765 0.089 Uiso 1 1 calc R
C24 C -0.3206(11) 0.4878(6) 1.1461(6) 0.121(3) Uani 1 1 d .
H24A H -0.3844 0.4213 1.1565 0.182 Uiso 1 1 calc R
H24B H -0.4160 0.5424 1.1245 0.182 Uiso 1 1 calc R
H24C H -0.2689 0.4960 1.2057 0.182 Uiso 1 1 calc R
C25 C -0.1551(9) 0.4935(5) 1.0714(5) 0.0855(18) Uani 1 1 d .
C26 C 0.0179(11) 0.5455(5) 1.0751(5) 0.0907(19) Uani 1 1 d .
H26 H 0.0327 0.5774 1.1266 0.109 Uiso 1 1 calc R
C27 C 0.1673(10) 0.5514(5) 1.0061(5) 0.0876(19) Uani 1 1 d .
H27 H 0.2825 0.5873 1.0115 0.105 Uiso 1 1 calc R

loop_
_atom_site_aniso_label
_atom_site_aniso_U_11
_atom_site_aniso_U_22
_atom_site_aniso_U_33
_atom_site_aniso_U_23
_atom_site_aniso_U_13
_atom_site_aniso_U_12
O1 0.099(3) 0.041(2) 0.073(3) -0.0147(18) -0.0044(18) -0.0054(17)
O2 0.104(3) 0.050(2) 0.062(3) -0.010(2) 0.0001(19) -0.0036(18)
N1 0.097(3) 0.043(3) 0.069(3) -0.006(2) -0.002(2) -0.004(2)
C1 0.062(3) 0.040(4) 0.068(4) -0.013(3) -0.001(2) -0.007(2)
C2 0.050(3) 0.039(3) 0.062(4) -0.012(3) -0.001(2) -0.004(2)
C3 0.047(3) 0.046(3) 0.066(4) -0.004(3) -0.004(2) -0.003(2)
C4 0.060(3) 0.057(4) 0.086(4) -0.034(4) -0.003(3) 0.001(2)
C5 0.075(3) 0.063(4) 0.063(4) -0.017(3) 0.001(3) -0.003(3)
C6 0.083(4) 0.065(4) 0.062(4) -0.012(3) 0.003(3) -0.003(3)
C7 0.066(3) 0.048(3) 0.069(4) -0.010(3) -0.007(2) -0.002(2)
O3 0.090(2) 0.061(2) 0.055(3) -0.0120(19) -0.0006(18) -0.0094(17)
O4 0.097(3) 0.038(2) 0.064(2) -0.0008(19) -0.0054(17) -0.0074(17)
N2 0.067(2) 0.041(3) 0.062(3) -0.014(2) -0.0021(19) -0.0044(18)
N3 0.067(3) 0.042(3) 0.056(3) -0.015(2) -0.0022(18) -0.0053(18)
N4 0.068(3) 0.037(3) 0.067(3) -0.013(2) -0.0044(19) -0.0067(18)
N5 0.066(3) 0.041(3) 0.058(3) -0.007(2) -0.0038(18) -0.0083(18)
C8 0.051(3) 0.050(4) 0.060(4) -0.003(3) -0.002(2) -0.008(2)
C9 0.055(3) 0.045(4) 0.064(4) -0.012(3) -0.001(2) -0.005(2)
C10 0.047(3) 0.044(3) 0.063(4) -0.009(3) -0.001(2) -0.005(2)
C11 0.047(3) 0.036(3) 0.065(4) -0.008(3) -0.004(2) -0.004(2)
C12 0.066(3) 0.042(3) 0.078(4) -0.009(3) -0.006(3) -0.004(2)
C13 0.111(4) 0.063(4) 0.051(4) -0.020(3) -0.007(3) -0.010(3)
C14 0.093(4) 0.049(3) 0.064(4) -0.002(3) -0.005(3) -0.010(3)
C15 0.126(5) 0.054(4) 0.068(4) -0.021(3) -0.009(3) -0.007(3)
C16 0.093(4) 0.091(5) 0.106(5) -0.022(4) -0.003(4) -0.006(3)
C17 0.075(4) 0.058(4) 0.070(4) -0.008(3) -0.005(3) -0.015(3)
C18 0.078(4) 0.073(4) 0.061(4) -0.003(3) -0.006(3) -0.019(3)
C19 0.084(4) 0.063(4) 0.069(4) 0.010(3) -0.014(3) -0.019(3)
C20 0.084(4) 0.060(4) 0.072(4) 0.000(3) -0.007(3) -0.017(3)
C21 0.094(5) 0.100(6) 0.112(6) -0.018(4) 0.011(4) 0.000(4)
C22 0.103(5) 0.056(4) 0.063(4) -0.007(3) -0.010(3) -0.020(3)
C23 0.090(4) 0.050(4) 0.077(4) 0.003(3) -0.026(3) -0.020(3)
C24 0.124(6) 0.094(6) 0.145(7) -0.028(5) 0.017(5) -0.019(4)
C25 0.103(5) 0.051(4) 0.100(5) -0.005(4) -0.020(4) -0.009(3)
C26 0.112(5) 0.066(4) 0.099(5) -0.021(4) -0.036(4) -0.007(4)
C27 0.091(5) 0.062(4) 0.108(6) -0.009(4) -0.020(4) -0.021(3)

loop_
_atom_type_symbol
_atom_type_description
_atom_type_scat_dispersion_real
_atom_type_scat_dispersion_imag
_atom_type_scat_source
C C 0.0033 0.0016 'International Tables Vol C Tables 4.2.6.8 and 6.1.1.4'
H H 0.0000 0.0000 'International Tables Vol C Tables 4.2.6.8 and 6.1.1.4'
N N 0.0061 0.0033 'International Tables Vol C Tables 4.2.6.8 and 6.1.1.4'
O O 0.0106 0.0060 'International Tables Vol C Tables 4.2.6.8 and 6.1.1.4'

loop_
_geom_angle_atom_site_label_1
_geom_angle_atom_site_label_2
_geom_angle_atom_site_label_3
_geom_angle
_geom_angle_site_symmetry_1
_geom_angle_site_symmetry_3
C1 O1 H1X 109.5 . .
C3 N1 H1A 120.0 . .
C3 N1 H1B 120.0 . .
H1A N1 H1B 120.0 . .
O2 C1 O1 121.0(5) . .
O2 C1 C2 123.7(5) . .
O1 C1 C2 115.2(5) . .
C7 C2 C3 118.9(5) . .
C7 C2 C1 118.9(5) . .
C3 C2 C1 122.2(5) . .
N1 C3 C2 122.4(5) . .
N1 C3 C4 119.2(5) . .
C2 C3 C4 118.4(5) . .
C5 C4 C3 120.9(5) . .
C5 C4 H4 119.5 . .
C3 C4 H4 119.5 . .
C4 C5 C6 120.5(5) . .
C4 C5 H5 119.8 . .
C6 C5 H5 119.8 . .
C7 C6 C5 119.0(5) . .
C7 C6 H6 120.5 . .
C5 C6 H6 120.5 . .
C6 C7 C2 122.3(5) . .
C6 C7 H7 118.8 . .
C2 C7 H7 118.8 . .
C8 N2 C9 126.4(4) . .
C8 N2 C15 118.3(4) . .
C9 N2 C15 115.4(4) . .
C9 N3 C10 119.5(4) . .
C9 N3 C13 119.9(4) . .
C10 N3 C13 120.6(4) . .
C12 N4 C10 102.2(4) . .
C12 N5 C11 106.0(4) . .
C12 N5 C14 126.8(4) . .
C11 N5 C14 127.3(4) . .
O3 C8 N2 120.8(5) . .
O3 C8 C11 127.5(5) . .
N2 C8 C11 111.7(5) . .
O4 C9 N3 122.6(5) . .
O4 C9 N2 119.7(5) . .
N3 C9 N2 117.7(4) . .
N4 C10 C11 113.0(4) . .
N4 C10 N3 125.3(5) . .
C11 C10 N3 121.6(5) . .
C10 C11 N5 104.7(4) . .
C10 C11 C8 123.1(5) . .
N5 C11 C8 132.1(5) . .
N4 C12 N5 114.1(5) . .
N4 C12 H12 123.0 . .
N5 C12 H12 123.0 . .
N3 C13 H13A 109.5 . .
N3 C13 H13B 109.5 . .
H13A C13 H13B 109.5 . .
N3 C13 H13C 109.5 . .
H13A C13 H13C 109.5 . .
H13B C13 H13C 109.5 . .
N5 C14 H14A 109.5 . .
N5 C14 H14B 109.5 . .
H14A C14 H14B 109.5 . .
N5 C14 H14C 109.5 . .
H14A C14 H14C 109.5 . .
H14B C14 H14C 109.5 . .
N2 C15 H15A 109.5 . .
N2 C15 H15B 109.5 . .
H15A C15 H15B 109.5 . .
N2 C15 H15C 109.5 . .
H15A C15 H15C 109.5 . .
H15B C15 H15C 109.5 . .
C17 C16 H16A 109.5 . .
C17 C16 H16B 109.5 . .
H16A C16 H16B 109.5 . .
C17 C16 H16C 109.5 . .
H16A C16 H16C 109.5 . .
H16B C16 H16C 109.5 . .
C18 C17 C23 117.7(5) . .
C18 C17 C16 121.9(6) . .
C23 C17 C16 120.4(5) . .
C17 C18 C19 121.3(5) . .
C17 C18 H18 119.3 . .
C19 C18 H18 119.3 . .
C18 C19 C20 121.2(5) . .
C18 C19 H19 119.4 . .
C20 C19 H19 119.4 . .
C22 C20 C19 117.9(6) . .
C22 C20 C21 120.1(6) . .
C19 C20 C21 122.0(6) . .
C20 C21 H21A 109.5 . .
C20 C21 H21B 109.5 . .
H21A C21 H21B 109.5 . .
C20 C21 H21C 109.5 . .
H21A C21 H21C 109.5 . .
H21B C21 H21C 109.5 . .
C20 C22 C23 121.2(6) . .
C20 C22 H22 119.4 . .
C23 C22 H22 119.4 . .
C22 C23 C17 120.7(5) . .
C22 C23 H23 119.7 . .
C17 C23 H23 119.7 . .
C25 C24 H24A 109.5 . .
C25 C24 H24B 109.5 . .
H24A C24 H24B 109.5 . .
C25 C24 H24C 109.5 . .
H24A C24 H24C 109.5 . .
H24B C24 H24C 109.5 . .
C27 C25 C26 116.2(6) 2_567 .
C27 C25 C24 121.8(6) 2_567 .
C26 C25 C24 122.0(7) . .
C27 C26 C25 121.7(6) . .
C27 C26 H26 119.2 . .
C25 C26 H26 119.2 . .
C26 C27 C25 122.1(6) . 2_567
C26 C27 H27 118.9 . .
C25 C27 H27 118.9 2_567 .

loop_
_geom_bond_atom_site_label_1
_geom_bond_atom_site_label_2
_geom_bond_distance
_geom_bond_site_symmetry_2
O1 C1 1.323(6) .
O1 H1X 0.8400 .
O2 C1 1.231(6) .
N1 C3 1.350(6) .
N1 H1A 0.8800 .
N1 H1B 0.8800 .
C1 C2 1.469(7) .
C2 C7 1.392(6) .
C2 C3 1.401(6) .
C3 C4 1.429(7) .
C4 C5 1.368(7) .
C4 H4 0.9500 .
C5 C6 1.390(7) .
C5 H5 0.9500 .
C6 C7 1.379(7) .
C6 H6 0.9500 .
C7 H7 0.9500 .
O3 C8 1.233(6) .
O4 C9 1.232(5) .
N2 C8 1.407(6) .
N2 C9 1.411(6) .
N2 C15 1.474(6) .
N3 C9 1.349(6) .
N3 C10 1.391(6) .
N3 C13 1.462(6) .
N4 C12 1.339(6) .
N4 C10 1.353(6) .
N5 C12 1.344(6) .
N5 C11 1.377(6) .
N5 C14 1.450(6) .
C8 C11 1.418(7) .
C10 C11 1.369(6) .
C12 H12 0.9500 .
C13 H13A 0.9800 .
C13 H13B 0.9800 .
C13 H13C 0.9800 .
C14 H14A 0.9800 .
C14 H14B 0.9800 .
C14 H14C 0.9800 .
C15 H15A 0.9800 .
C15 H15B 0.9800 .
C15 H15C 0.9800 .
C16 C17 1.506(8) .
C16 H16A 0.9800 .
C16 H16B 0.9800 .
C16 H16C 0.9800 .
C17 C18 1.371(7) .
C17 C23 1.416(8) .
C18 C19 1.381(7) .
C18 H18 0.9500 .
C19 C20 1.400(8) .
C19 H19 0.9500 .
C20 C22 1.376(7) .
C20 C21 1.512(8) .
C21 H21A 0.9800 .
C21 H21B 0.9800 .
C21 H21C 0.9800 .
C22 C23 1.384(8) .
C22 H22 0.9500 .
C23 H23 0.9500 .
C24 C25 1.508(9) .
C24 H24A 0.9800 .
C24 H24B 0.9800 .
C24 H24C 0.9800 .
C25 C27 1.392(9) 2_567
C25 C26 1.399(8) .
C26 C27 1.376(8) .
C26 H26 0.9500 .
C27 C25 1.392(9) 2_567
C27 H27 0.9500 .
